data_4130094
loop_
_publ_author_name
'Mahender Reddy, Karla'
'Bhimireddy, Eswar'
'Thirupathi, Barla'
'Breitler, Simon'
'Yu, Shunming'
'Corey, E. J.'

_publ_section_title
;
 Cationic Chiral Fluorinated Oxazaborolidines. More Potent,
 Second-Generation Catalysts for Highly Enantioselective Cycloaddition
 Reactions.
;
_journal_issue 7
_journal_name_full 'Journal of the American Chemical Society'
_journal_page_first 2443
_journal_page_last 2453
_journal_paper_doi 10.1021/jacs.6b00100
_journal_volume 138
_journal_year 2016
_chemical_absolute_configuration ad
_chemical_formula_sum 'C18 H22 F5 N O3'
_chemical_formula_weight 395.36
_space_group_crystal_system hexagonal
_space_group_IT_number 169
_space_group_name_Hall 'P 61'
_space_group_name_H-M_alt 'P 61'
_atom_sites_solution_hydrogens mixed
_audit_creation_method SHELXL-2014/6
_cell_angle_alpha 90
_cell_angle_beta 90
_cell_angle_gamma 120
_cell_formula_units_Z 6
_cell_length_a 9.82520(10)
_cell_length_b 9.82520(10)
_cell_length_c 34.0247(6)
_cell_measurement_reflns_used 9653
_cell_measurement_temperature 100(2)
_cell_measurement_theta_max 66.5
_cell_measurement_theta_min 5.12
_cell_volume 2844.51(6)
_computing_cell_refinement 'SAINT 8.34C (Bruker-AXS, 2014)'
_computing_data_collection 'APEX2 v2014.3.0 (Bruker-AXS, 2014)'
_computing_data_reduction 'SAINT 8.34C (Bruker-AXS, 2014)'
_computing_molecular_graphics 'Bruker SHELXTL (Sheldrick, 2015)'
_computing_publication_material 'Bruker SHELXTL (Sheldrick, 2015)'
_computing_structure_refinement 'SHELXL-2014 (Sheldrick, 2015)'
_computing_structure_solution 'SHELXT-2014 (Sheldrick, 2015)'
_diffrn_ambient_temperature 100(2)
_diffrn_measured_fraction_theta_full 0.986
_diffrn_measured_fraction_theta_max 0.987
_diffrn_measurement_device_type
;
Bruker D8 goniometer with CCD area detector  
;
_diffrn_measurement_method 'omega and phi scans'
_diffrn_radiation_monochromator graphite
_diffrn_radiation_source 'I\mS microfocus tube'
_diffrn_radiation_type CuK\a
_diffrn_radiation_wavelength 1.54178
_diffrn_reflns_av_R_equivalents 0.0568
_diffrn_reflns_av_unetI/netI 0.0178
_diffrn_reflns_Laue_measured_fraction_full 0.986
_diffrn_reflns_Laue_measured_fraction_max 0.987
_diffrn_reflns_limit_h_max 11
_diffrn_reflns_limit_h_min -11
_diffrn_reflns_limit_k_max 11
_diffrn_reflns_limit_k_min -11
_diffrn_reflns_limit_l_max 39
_diffrn_reflns_limit_l_min -34
_diffrn_reflns_number 71783
_diffrn_reflns_point_group_measured_fraction_full 0.925
_diffrn_reflns_point_group_measured_fraction_max 0.925
_diffrn_reflns_theta_full 66.500
_diffrn_reflns_theta_max 66.585
_diffrn_reflns_theta_min 5.198
_exptl_absorpt_coefficient_mu 1.098
_exptl_absorpt_correction_T_max 0.8642
_exptl_absorpt_correction_T_min 0.8169
_exptl_absorpt_correction_type multi-scan
_exptl_absorpt_process_details sadabs
_exptl_crystal_colour colorless
_exptl_crystal_density_diffrn 1.385
_exptl_crystal_description needle
_exptl_crystal_F_000 1236
_exptl_crystal_size_max 0.140
_exptl_crystal_size_mid 0.120
_exptl_crystal_size_min 0.100
_refine_diff_density_max 0.118
_refine_diff_density_min -0.186
_refine_diff_density_rms 0.031
_refine_ls_abs_structure_details
;
 Flack x determined using 1315 quotients [(I+)-(I-)]/[(I+)+(I-)]
 (Parsons, Flack and Wagner, Acta Cryst. B69 (2013) 249-259).
;
_refine_ls_abs_structure_Flack 0.05(4)
_refine_ls_extinction_method none
_refine_ls_goodness_of_fit_ref 1.079
_refine_ls_hydrogen_treatment mixed
_refine_ls_matrix_type full
_refine_ls_number_parameters 251
_refine_ls_number_reflns 3095
_refine_ls_number_restraints 1
_refine_ls_restrained_S_all 1.079
_refine_ls_R_factor_all 0.0248
_refine_ls_R_factor_gt 0.0234
_refine_ls_shift/su_max 0.001
_refine_ls_shift/su_mean 0.000
_refine_ls_structure_factor_coef Fsqd
_refine_ls_weighting_details 'w=1/[\s^2^(Fo^2^)+(0.0328P)^2^+0.2914P] where P=(Fo^2^+2Fc^2^)/3'
_refine_ls_weighting_scheme calc
_refine_ls_wR_factor_gt 0.0561
_refine_ls_wR_factor_ref 0.0567
_reflns_Friedel_coverage 0.841
_reflns_Friedel_fraction_full 0.862
_reflns_Friedel_fraction_max 0.861
_reflns_number_gt 2976
_reflns_number_total 3095
_reflns_threshold_expression 'I > 2\s(I)'
_cod_data_source_file ja6b00100_si_002.cif
_cod_data_source_block EJC-BT-1
_cod_original_cell_volume 2844.51(8)
_cod_database_code 4130094
_shelx_space_group_comment
;
The symmetry employed for this shelxl refinement is uniquely defined
by the following loop, which should always be used as a source of
symmetry information in preference to the above space-group names.
They are only intended as comments.
;
_shelx_estimated_absorpt_t_min 0.861
_shelx_estimated_absorpt_t_max 0.898
_shelxl_version_number 2014/6

loop_
_space_group_symop_operation_xyz
'x, y, z'
'x-y, x, z+1/6'
'-y, x-y, z+1/3'
'-x, -y, z+1/2'
'-x+y, -x, z+2/3'
'y, -x+y, z+5/6'

loop_
_atom_site_label
_atom_site_type_symbol
_atom_site_fract_x
_atom_site_fract_y
_atom_site_fract_z
_atom_site_U_iso_or_equiv
_atom_site_adp_type
_atom_site_occupancy
_atom_site_site_symmetry_order
_atom_site_calc_flag
_atom_site_refinement_flags_posn
_atom_site_refinement_flags_adp
C1 C 0.4885(2) 0.8752(2) 0.60583(6) 0.0202(4) Uani 1 1 d . .
H1A H 0.4060 0.8284 0.5854 0.024 Uiso 1 1 calc R U
H1B H 0.5495 0.9904 0.6019 0.024 Uiso 1 1 calc R U
C2 C 0.4163(3) 0.8352(3) 0.64670(7) 0.0239(5) Uani 1 1 d . .
H2A H 0.3095 0.7419 0.6459 0.029 Uiso 1 1 calc R U
H2B H 0.4098 0.9246 0.6580 0.029 Uiso 1 1 calc R U
C3 C 0.5274(3) 0.8011(2) 0.67082(6) 0.0212(4) Uani 1 1 d . .
H3A H 0.4695 0.7251 0.6921 0.025 Uiso 1 1 calc R U
H3B H 0.6123 0.8989 0.6827 0.025 Uiso 1 1 calc R U
C4 C 0.5953(2) 0.7318(2) 0.64148(6) 0.0156(4) Uani 1 1 d . .
H4 H 0.7069 0.7677 0.6487 0.019 Uiso 1 1 calc R U
C5 C 0.4990(2) 0.5470(2) 0.64165(6) 0.0169(4) Uani 1 1 d . .
C6 C 0.3291(2) 0.4850(2) 0.62822(6) 0.0177(4) Uani 1 1 d . .
C7 C 0.2920(2) 0.5032(2) 0.58960(6) 0.0203(4) Uani 1 1 d . .
H7 H 0.3719 0.5450 0.5701 0.024 Uiso 1 1 calc R U
C8 C 0.1385(3) 0.4603(3) 0.57971(7) 0.0278(5) Uani 1 1 d . .
H8 H 0.1145 0.4745 0.5535 0.033 Uiso 1 1 calc R U
C9 C 0.0204(3) 0.3970(3) 0.60760(8) 0.0345(6) Uani 1 1 d . .
H9 H -0.0842 0.3684 0.6007 0.041 Uiso 1 1 calc R U
C10 C 0.0556(3) 0.3761(3) 0.64536(8) 0.0328(6) Uani 1 1 d . .
H10 H -0.0256 0.3312 0.6645 0.039 Uiso 1 1 calc R U
C11 C 0.2095(3) 0.4199(2) 0.65597(7) 0.0241(5) Uani 1 1 d . .
H11 H 0.2324 0.4052 0.6822 0.029 Uiso 1 1 calc R U
C12 C 0.7101(2) 0.8671(2) 0.57756(6) 0.0159(4) Uani 1 1 d . .
C13 C 0.9560(2) 0.8832(3) 0.55724(6) 0.0208(4) Uani 1 1 d . .
C14 C 1.0465(3) 0.8090(3) 0.57467(7) 0.0318(6) Uani 1 1 d . .
H14A H 0.9788 0.6945 0.5753 0.048 Uiso 1 1 calc R U
H14B H 1.0798 0.8483 0.6015 0.048 Uiso 1 1 calc R U
H14C H 1.1392 0.8365 0.5585 0.048 Uiso 1 1 calc R U
C15 C 0.8973(3) 0.8185(3) 0.51665(7) 0.0357(6) Uani 1 1 d . .
H15A H 0.8443 0.8712 0.5052 0.054 Uiso 1 1 calc R U
H15B H 0.8232 0.7053 0.5184 0.054 Uiso 1 1 calc R U
H15C H 0.9864 0.8370 0.5000 0.054 Uiso 1 1 calc R U
C16 C 1.0530(3) 1.0606(3) 0.55841(9) 0.0363(6) Uani 1 1 d . .
H16A H 1.0733 1.0960 0.5858 0.054 Uiso 1 1 calc R U
H16B H 0.9955 1.1054 0.5453 0.054 Uiso 1 1 calc R U
H16C H 1.1531 1.0953 0.5448 0.054 Uiso 1 1 calc R U
C17 C 0.5844(2) 0.4789(2) 0.61754(6) 0.0184(4) Uani 1 1 d . .
C18 C 0.5220(3) 0.3004(3) 0.62153(7) 0.0263(5) Uani 1 1 d . .
N1 N 0.59248(19) 0.80632(18) 0.60441(5) 0.0157(3) Uani 1 1 d . .
O1 O 0.82133(15) 0.83049(15) 0.58470(4) 0.0178(3) Uani 1 1 d . .
O2 O 0.71122(17) 0.94748(17) 0.54992(4) 0.0220(3) Uani 1 1 d . .
O3 O 0.49672(18) 0.49442(18) 0.68045(4) 0.0207(3) Uani 1 1 d . .
H3 H 0.583(4) 0.557(4) 0.6917(10) 0.052(9) Uiso 1 1 d . .
F1 F 0.58510(15) 0.50636(14) 0.57833(4) 0.0231(3) Uani 1 1 d . .
F2 F 0.73714(13) 0.54690(14) 0.62904(4) 0.0235(3) Uani 1 1 d . .
F3 F 0.5569(2) 0.26209(17) 0.65584(5) 0.0426(4) Uani 1 1 d . .
F4 F 0.36846(16) 0.21664(15) 0.61672(5) 0.0466(4) Uani 1 1 d . .
F5 F 0.58930(19) 0.25656(16) 0.59410(5) 0.0406(4) Uani 1 1 d . .

loop_
_atom_site_aniso_label
_atom_site_aniso_U_11
_atom_site_aniso_U_22
_atom_site_aniso_U_33
_atom_site_aniso_U_23
_atom_site_aniso_U_13
_atom_site_aniso_U_12
C1 0.0213(10) 0.0204(10) 0.0254(13) 0.0047(8) 0.0036(8) 0.0152(9)
C2 0.0254(11) 0.0212(11) 0.0275(13) 0.0025(9) 0.0075(9) 0.0134(9)
C3 0.0249(11) 0.0207(10) 0.0179(12) -0.0018(8) 0.0026(8) 0.0112(9)
C4 0.0173(10) 0.0162(10) 0.0131(11) 0.0014(7) 0.0001(8) 0.0082(8)
C5 0.0184(10) 0.0158(10) 0.0148(11) 0.0021(8) -0.0010(8) 0.0073(8)
C6 0.0171(10) 0.0140(9) 0.0216(12) -0.0006(8) -0.0027(8) 0.0075(8)
C7 0.0214(11) 0.0159(10) 0.0218(12) -0.0014(8) -0.0040(8) 0.0079(9)
C8 0.0257(12) 0.0246(11) 0.0310(14) -0.0012(9) -0.0109(9) 0.0110(10)
C9 0.0192(11) 0.0326(13) 0.0489(17) 0.0008(12) -0.0082(10) 0.0108(10)
C10 0.0177(11) 0.0333(12) 0.0429(16) 0.0067(11) 0.0048(10) 0.0093(10)
C11 0.0205(11) 0.0222(11) 0.0263(13) 0.0040(9) 0.0008(9) 0.0083(9)
C12 0.0166(10) 0.0138(9) 0.0172(11) 0.0000(8) -0.0007(8) 0.0074(8)
C13 0.0199(10) 0.0294(12) 0.0175(12) 0.0034(9) 0.0070(8) 0.0156(9)
C14 0.0312(13) 0.0502(15) 0.0272(14) 0.0077(11) 0.0077(10) 0.0303(12)
C15 0.0470(16) 0.0545(17) 0.0228(14) -0.0035(11) 0.0020(10) 0.0383(14)
C16 0.0203(11) 0.0324(14) 0.0502(18) 0.0082(11) 0.0105(10) 0.0087(10)
C17 0.0191(10) 0.0166(10) 0.0180(13) 0.0026(8) -0.0013(8) 0.0079(8)
C18 0.0263(11) 0.0195(11) 0.0353(14) 0.0008(9) 0.0002(9) 0.0129(10)
N1 0.0172(8) 0.0165(8) 0.0163(10) 0.0025(6) 0.0012(6) 0.0107(7)
O1 0.0179(7) 0.0219(7) 0.0168(8) 0.0052(6) 0.0045(5) 0.0123(6)
O2 0.0239(8) 0.0260(8) 0.0202(8) 0.0092(6) 0.0042(6) 0.0157(7)
O3 0.0208(8) 0.0201(8) 0.0166(8) 0.0057(6) -0.0025(6) 0.0068(7)
F1 0.0307(7) 0.0232(6) 0.0189(7) 0.0000(5) 0.0024(5) 0.0162(5)
F2 0.0180(6) 0.0208(6) 0.0335(8) 0.0012(5) -0.0013(5) 0.0112(5)
F3 0.0683(11) 0.0286(8) 0.0402(9) 0.0096(6) -0.0030(7) 0.0312(7)
F4 0.0274(8) 0.0165(7) 0.0897(13) -0.0011(7) -0.0049(7) 0.0063(6)
F5 0.0563(9) 0.0249(7) 0.0494(10) -0.0005(6) 0.0120(7) 0.0269(7)

loop_
_atom_type_symbol
_atom_type_description
_atom_type_scat_dispersion_real
_atom_type_scat_dispersion_imag
_atom_type_scat_source
C C 0.0181 0.0091 'International Tables Vol C Tables 4.2.6.8 and 6.1.1.4'
H H 0.0000 0.0000 'International Tables Vol C Tables 4.2.6.8 and 6.1.1.4'
F F 0.0727 0.0534 'International Tables Vol C Tables 4.2.6.8 and 6.1.1.4'
N N 0.0311 0.0180 'International Tables Vol C Tables 4.2.6.8 and 6.1.1.4'
O O 0.0492 0.0322 'International Tables Vol C Tables 4.2.6.8 and 6.1.1.4'

loop_
_geom_angle_atom_site_label_1
_geom_angle_atom_site_label_2
_geom_angle_atom_site_label_3
_geom_angle
N1 C1 C2 104.50(16)
N1 C1 H1A 110.9
C2 C1 H1A 110.9
N1 C1 H1B 110.9
C2 C1 H1B 110.9
H1A C1 H1B 108.9
C1 C2 C3 104.82(17)
C1 C2 H2A 110.8
C3 C2 H2A 110.8
C1 C2 H2B 110.8
C3 C2 H2B 110.8
H2A C2 H2B 108.9
C2 C3 C4 105.29(17)
C2 C3 H3A 110.7
C4 C3 H3A 110.7
C2 C3 H3B 110.7
C4 C3 H3B 110.7
H3A C3 H3B 108.8
N1 C4 C3 102.53(15)
N1 C4 C5 115.41(15)
C3 C4 C5 111.43(16)
N1 C4 H4 109.1
C3 C4 H4 109.1
C5 C4 H4 109.1
O3 C5 C6 108.54(16)
O3 C5 C17 104.50(16)
C6 C5 C17 112.91(16)
O3 C5 C4 108.39(15)
C6 C5 C4 111.39(16)
C17 C5 C4 110.76(16)
C11 C6 C7 118.83(19)
C11 C6 C5 118.89(18)
C7 C6 C5 122.08(18)
C8 C7 C6 120.1(2)
C8 C7 H7 119.9
C6 C7 H7 119.9
C9 C8 C7 120.7(2)
C9 C8 H8 119.7
C7 C8 H8 119.7
C10 C9 C8 119.5(2)
C10 C9 H9 120.3
C8 C9 H9 120.3
C9 C10 C11 120.7(2)
C9 C10 H10 119.6
C11 C10 H10 119.6
C6 C11 C10 120.2(2)
C6 C11 H11 119.9
C10 C11 H11 119.9
O2 C12 O1 124.76(18)
O2 C12 N1 122.13(18)
O1 C12 N1 113.11(16)
O1 C13 C15 110.07(18)
O1 C13 C16 108.87(17)
C15 C13 C16 113.4(2)
O1 C13 C14 102.69(16)
C15 C13 C14 110.25(19)
C16 C13 C14 111.0(2)
C13 C14 H14A 109.5
C13 C14 H14B 109.5
H14A C14 H14B 109.5
C13 C14 H14C 109.5
H14A C14 H14C 109.5
H14B C14 H14C 109.5
C13 C15 H15A 109.5
C13 C15 H15B 109.5
H15A C15 H15B 109.5
C13 C15 H15C 109.5
H15A C15 H15C 109.5
H15B C15 H15C 109.5
C13 C16 H16A 109.5
C13 C16 H16B 109.5
H16A C16 H16B 109.5
C13 C16 H16C 109.5
H16A C16 H16C 109.5
H16B C16 H16C 109.5
F2 C17 F1 106.87(16)
F2 C17 C5 109.83(17)
F1 C17 C5 112.59(16)
F2 C17 C18 104.30(16)
F1 C17 C18 105.72(17)
C5 C17 C18 116.78(17)
F4 C18 F3 108.09(19)
F4 C18 F5 108.01(19)
F3 C18 F5 106.53(18)
F4 C18 C17 112.23(17)
F3 C18 C17 112.78(18)
F5 C18 C17 108.94(18)
C12 N1 C4 125.08(16)
C12 N1 C1 116.88(16)
C4 N1 C1 112.94(15)
C12 O1 C13 119.93(15)
C5 O3 H3 109(2)

loop_
_geom_bond_atom_site_label_1
_geom_bond_atom_site_label_2
_geom_bond_distance
C1 N1 1.482(2)
C1 C2 1.521(3)
C1 H1A 0.9900
C1 H1B 0.9900
C2 C3 1.531(3)
C2 H2A 0.9900
C2 H2B 0.9900
C3 C4 1.536(3)
C3 H3A 0.9900
C3 H3B 0.9900
C4 N1 1.466(2)
C4 C5 1.573(3)
C4 H4 1.0000
C5 O3 1.414(2)
C5 C6 1.532(3)
C5 C17 1.545(3)
C6 C11 1.389(3)
C6 C7 1.399(3)
C7 C8 1.388(3)
C7 H7 0.9500
C8 C9 1.383(4)
C8 H8 0.9500
C9 C10 1.372(4)
C9 H9 0.9500
C10 C11 1.397(3)
C10 H10 0.9500
C11 H11 0.9500
C12 O2 1.225(2)
C12 O1 1.332(2)
C12 N1 1.355(3)
C13 O1 1.485(2)
C13 C15 1.509(3)
C13 C16 1.512(3)
C13 C14 1.524(3)
C14 H14A 0.9800
C14 H14B 0.9800
C14 H14C 0.9800
C15 H15A 0.9800
C15 H15B 0.9800
C15 H15C 0.9800
C16 H16A 0.9800
C16 H16B 0.9800
C16 H16C 0.9800
C17 F2 1.359(2)
C17 F1 1.360(2)
C17 C18 1.547(3)
C18 F4 1.318(3)
C18 F3 1.323(3)
C18 F5 1.334(3)
O3 H3 0.85(3)

loop_
_geom_hbond_atom_site_label_D
_geom_hbond_atom_site_label_H
_geom_hbond_atom_site_label_A
_geom_hbond_distance_DH
_geom_hbond_distance_HA
_geom_hbond_distance_DA
_geom_hbond_angle_DHA
_geom_hbond_site_symmetry_A
O3 H3 O2 0.85(3) 1.87(3) 2.710(2) 174(3) 2_655

loop_
_geom_torsion_atom_site_label_1
_geom_torsion_atom_site_label_2
_geom_torsion_atom_site_label_3
_geom_torsion_atom_site_label_4
_geom_torsion
N1 C1 C2 C3 20.5(2)
C1 C2 C3 C4 -31.3(2)
C2 C3 C4 N1 29.2(2)
C2 C3 C4 C5 -94.78(19)
N1 C4 C5 O3 -172.58(16)
C3 C4 C5 O3 -56.2(2)
N1 C4 C5 C6 -53.2(2)
C3 C4 C5 C6 63.2(2)
N1 C4 C5 C17 73.3(2)
C3 C4 C5 C17 -170.28(16)
O3 C5 C6 C11 12.2(2)
C17 C5 C6 C11 127.5(2)
C4 C5 C6 C11 -107.1(2)
O3 C5 C6 C7 -173.08(17)
C17 C5 C6 C7 -57.7(2)
C4 C5 C6 C7 67.7(2)
C11 C6 C7 C8 1.6(3)
C5 C6 C7 C8 -173.17(19)
C6 C7 C8 C9 -1.0(3)
C7 C8 C9 C10 -0.3(4)
C8 C9 C10 C11 0.9(4)
C7 C6 C11 C10 -1.0(3)
C5 C6 C11 C10 174.0(2)
C9 C10 C11 C6 -0.3(4)
O3 C5 C17 F2 -66.56(19)
C6 C5 C17 F2 175.67(16)
C4 C5 C17 F2 50.0(2)
O3 C5 C17 F1 174.48(15)
C6 C5 C17 F1 56.7(2)
C4 C5 C17 F1 -69.0(2)
O3 C5 C17 C18 51.9(2)
C6 C5 C17 C18 -65.9(2)
C4 C5 C17 C18 168.40(17)
F2 C17 C18 F4 171.12(18)
F1 C17 C18 F4 -76.4(2)
C5 C17 C18 F4 49.7(3)
F2 C17 C18 F3 48.7(2)
F1 C17 C18 F3 161.25(17)
C5 C17 C18 F3 -72.7(2)
F2 C17 C18 F5 -69.3(2)
F1 C17 C18 F5 43.2(2)
C5 C17 C18 F5 169.29(18)
O2 C12 N1 C4 -169.36(18)
O1 C12 N1 C4 10.4(3)
O2 C12 N1 C1 -16.5(3)
O1 C12 N1 C1 163.27(17)
C3 C4 N1 C12 136.76(18)
C5 C4 N1 C12 -101.9(2)
C3 C4 N1 C1 -17.0(2)
C5 C4 N1 C1 104.31(19)
C2 C1 N1 C12 -158.17(18)
C2 C1 N1 C4 -2.1(2)
O2 C12 O1 C13 -2.4(3)
N1 C12 O1 C13 177.83(17)
C15 C13 O1 C12 -59.2(2)
C16 C13 O1 C12 65.7(2)
C14 C13 O1 C12 -176.62(18)
